data_1562408
loop_
_publ_author_name
'Ge, Meng'
'Yang, Taimin'
'Wang, Yanzhi'
'Carraro, Francesco'
'Liang, Weibin'
'Doonan, Christian'
'Falcaro, Paolo'
'Zheng, Haoquan'
'Zou, Xiaodong'
'Huang, Zhehao'

_publ_section_title
;
 On the completeness of three-dimensional electron diffraction data for
 structural analysis of metal-organic frameworks.
;
_journal_issue 0
_journal_name_full 'Faraday discussions'
_journal_page_first 66
_journal_page_last 80
_journal_paper_doi 10.1039/d1fd00020a
_journal_volume 231
_journal_year 2021
_chemical_formula_sum 'C10 N5 O0.5 Zn1.5'
_chemical_formula_weight 296.23
_space_group_crystal_system monoclinic
_space_group_IT_number 14
_space_group_name_Hall '-P 2ybc'
_space_group_name_H-M_alt 'P 1 21/c 1'
_audit_creation_method SHELXL-2018/3
_audit_update_record
;
2021-02-19 deposited with the CCDC.	2021-05-04 downloaded from the CCDC.
;
_cell_angle_alpha 90
_cell_angle_beta 118.162(11)
_cell_angle_gamma 90
_cell_formula_units_Z 8
_cell_length_a 13.6540(19)
_cell_length_b 14.936(3)
_cell_length_c 14.311(2)
_cell_measurement_reflns_used 4859
_cell_measurement_temperature 293(2)
_cell_measurement_theta_max 0.899
_cell_measurement_theta_min 0.014
_cell_volume 2573.0(8)
_computing_structure_refinement 'SHELXL-2018/3 (Sheldrick, 2018)'
_computing_structure_solution 'SHELXT 2014/5 (Sheldrick, 2014)'
_diffrn_ambient_temperature 293(2)
_diffrn_measured_fraction_theta_full 0.856
_diffrn_measured_fraction_theta_max 0.854
_diffrn_measurement_device_type 'JEOL JEM-2100 LaB6'
_diffrn_measurement_method 'Continuous rotation electron diffraction'
_diffrn_radiation_type electron
_diffrn_radiation_wavelength 0.0251
_diffrn_reflns_av_R_equivalents 0.1504
_diffrn_reflns_av_unetI/netI 0.1549
_diffrn_reflns_Laue_measured_fraction_full 0.856
_diffrn_reflns_Laue_measured_fraction_max 0.854
_diffrn_reflns_limit_h_max 16
_diffrn_reflns_limit_h_min -16
_diffrn_reflns_limit_k_max 19
_diffrn_reflns_limit_k_min -19
_diffrn_reflns_limit_l_max 18
_diffrn_reflns_limit_l_min -17
_diffrn_reflns_number 16354
_diffrn_reflns_point_group_measured_fraction_full 0.856
_diffrn_reflns_point_group_measured_fraction_max 0.854
_diffrn_reflns_theta_full 0.863
_diffrn_reflns_theta_max 0.922
_diffrn_reflns_theta_min 0.075
_diffrn_source 'electron microscope'
_exptl_absorpt_coefficient_mu 0.000
_exptl_crystal_colour white
_exptl_crystal_density_diffrn 1.529
_exptl_crystal_description nano-crystals
_exptl_crystal_F_000 370
_exptl_crystal_size_max 0.0005
_exptl_crystal_size_mid 0.0005
_exptl_crystal_size_min 0.0003
_refine_diff_density_max 0.273
_refine_diff_density_min -0.175
_refine_diff_density_rms 0.053
_refine_ls_extinction_coef 1477(12)
_refine_ls_extinction_expression Fc^*^=kFc[1+0.001xFc^2^\l^3^/sin(2\q)]^-1/4^
_refine_ls_extinction_method 'SHELXL-2018/3 (Sheldrick 2018)'
_refine_ls_goodness_of_fit_ref 1.482
_refine_ls_hydrogen_treatment undef
_refine_ls_matrix_type full
_refine_ls_number_parameters 302
_refine_ls_number_reflns 4859
_refine_ls_number_restraints 333
_refine_ls_restrained_S_all 1.442
_refine_ls_R_factor_all 0.2114
_refine_ls_R_factor_gt 0.1815
_refine_ls_shift/su_max 0.031
_refine_ls_shift/su_mean 0.000
_refine_ls_structure_factor_coef Fsqd
_refine_ls_weighting_details 'w=1/[\s^2^(Fo^2^)+(0.2000P)^2^] where P=(Fo^2^+2Fc^2^)/3'
_refine_ls_weighting_scheme calc
_refine_ls_wR_factor_gt 0.4467
_refine_ls_wR_factor_ref 0.4718
_reflns_Friedel_coverage 0.000
_reflns_number_gt 3263
_reflns_number_total 4859
_reflns_threshold_expression 'I > 2\s(I)'
_cod_data_source_file d1fd00020a1.cif
_cod_data_source_block M_B
_cod_depositor_comments 'Adding full bibliography for 1562402--1562412.cif.'
_cod_original_sg_symbol_H-M 'P 21/c'
_cod_original_formula_sum 'C10 N5 O0.50 Zn1.50'
_cod_database_code 1562408
_shelx_shelxl_version_number 2018/3
_shelx_space_group_comment
;
The symmetry employed for this shelxl refinement is uniquely defined
by the following loop, which should always be used as a source of
symmetry information in preference to the above space-group names.
They are only intended as comments.
;

loop_
_space_group_symop_operation_xyz
'x, y, z'
'-x, y+1/2, -z+1/2'
'-x, -y, -z'
'x, -y-1/2, z-1/2'

loop_
_atom_site_label
_atom_site_type_symbol
_atom_site_fract_x
_atom_site_fract_y
_atom_site_fract_z
_atom_site_U_iso_or_equiv
_atom_site_adp_type
_atom_site_occupancy
_atom_site_site_symmetry_order
_atom_site_calc_flag
_atom_site_refinement_flags_posn
_atom_site_refinement_flags_adp
_atom_site_refinement_flags_occupancy
_atom_site_disorder_assembly
_atom_site_disorder_group
Zn1 Zn 0.2841(2) 0.37194(15) 0.75918(19) 0.0517(7) Uani 1 1 d . . . . .
Zn2 Zn 0.1233(3) 0.64748(17) 0.9764(2) 0.0598(8) Uani 1 1 d . . . . .
Zn3 Zn 0.3007(3) 0.65744(18) 0.4577(2) 0.0588(8) Uani 1 1 d . . . . .
N1 N 0.1984(8) 0.6130(5) 0.1336(6) 0.0606(19) Uani 1 1 d D . . . .
N2 N 0.2564(8) 0.6159(5) 0.3084(6) 0.066(2) Uani 1 1 d D . . . .
N3 N 0.3348(8) 0.5524(5) 0.5578(7) 0.071(2) Uani 1 1 d D . . . .
N4 N 0.3369(8) 0.4541(5) 0.6779(6) 0.0636(19) Uani 1 1 d D . . . .
N5 N 0.4092(7) 0.3116(5) 0.8880(5) 0.0550(17) Uani 1 1 d D . . . .
N6 N 0.5568(8) 0.2277(5) 0.9880(6) 0.066(2) Uani 1 1 d D . . . .
N7 N 0.1851(8) 0.2761(5) 0.6579(6) 0.0617(19) Uani 1 1 d D . . . .
N8 N 0.0409(8) 0.1825(5) 0.5739(6) 0.066(2) Uani 1 1 d D . . . .
N9 N 0.1891(7) 0.4450(4) 0.8071(6) 0.0592(18) Uani 1 1 d D . . . .
N10 N 0.1310(7) 0.5470(5) 0.8872(6) 0.064(2) Uani 1 1 d D . . . .
O1 O 0.1777(10) 0.7338(6) 0.4532(8) 0.082(3) Uani 1 1 d . . . . .
C1 C 0.1096(7) 0.2224(5) 0.6657(6) 0.057(2) Uani 1 1 d D . . . .
C2 C 0.2737(8) 0.5048(5) 0.5914(6) 0.063(2) Uani 1 1 d D . . . .
C3 C 0.2191(7) 0.5107(5) 0.8813(6) 0.0557(19) Uani 1 1 d D . . . .
C4 C 0.2156(7) 0.6652(5) 0.2171(6) 0.060(2) Uani 1 1 d D . . . .
C5 C 0.4934(8) 0.2647(6) 0.8920(7) 0.082(3) Uani 1 1 d D . . . .
C6 C 0.1497(9) 0.5085(7) 0.5408(9) 0.090(4) Uani 1 1 d D . . . .
C7 C 0.3376(10) 0.5396(7) 0.9488(10) 0.096(4) Uani 1 1 d D . . . .
C8 C 0.5026(10) 0.2501(6) 1.0455(7) 0.074(3) Uani 1 1 d D . . . .
C9 C 0.4108(9) 0.3023(6) 0.9834(7) 0.071(3) Uani 1 1 d D . . . .
C10 C 0.2622(9) 0.5276(5) 0.2781(7) 0.064(2) Uani 1 1 d D . . . .
C11 C 0.0792(10) 0.2053(7) 0.5042(8) 0.082(3) Uani 1 1 d D . . . .
C12 C 0.0740(8) 0.4387(6) 0.7627(7) 0.069(2) Uani 1 1 d D . . . .
C13 C 0.1674(10) 0.2626(6) 0.5555(7) 0.075(3) Uani 1 1 d D . . . .
C14 C 0.0401(9) 0.5001(6) 0.8133(8) 0.071(2) Uani 1 1 d D . . . .
C15 C 0.1004(12) 0.2117(7) 0.7658(8) 0.087(4) Uani 1 1 d D . . . .
C16 C 0.2243(9) 0.5264(6) 0.1678(7) 0.069(3) Uani 1 1 d D . . . .
C17 C 0.4457(10) 0.4699(7) 0.7036(10) 0.088(3) Uani 1 1 d D . . . .
C18 C 0.4438(10) 0.5280(7) 0.6261(9) 0.087(3) Uani 1 1 d D . . . .
C19 C 0.1961(11) 0.7653(6) 0.2129(8) 0.082(4) Uani 1 1 d D . . . .
C20 C 0.5194(11) 0.2521(7) 0.8027(8) 0.082(3) Uani 1 1 d D . . . .

loop_
_atom_site_aniso_label
_atom_site_aniso_U_11
_atom_site_aniso_U_22
_atom_site_aniso_U_33
_atom_site_aniso_U_23
_atom_site_aniso_U_13
_atom_site_aniso_U_12
Zn1 0.0520(19) 0.0540(11) 0.0441(11) 0.0003(9) 0.0186(11) 0.0026(10)
Zn2 0.058(2) 0.0702(14) 0.0482(13) -0.0020(10) 0.0227(13) 0.0094(12)
Zn3 0.052(2) 0.0715(14) 0.0485(13) 0.0033(10) 0.0205(12) -0.0053(12)
N1 0.048(6) 0.075(4) 0.054(4) -0.005(3) 0.021(4) 0.003(3)
N2 0.077(7) 0.064(4) 0.053(4) -0.001(3) 0.027(4) -0.010(4)
N3 0.075(6) 0.075(4) 0.064(5) 0.013(3) 0.035(4) -0.001(4)
N4 0.058(5) 0.070(4) 0.055(4) 0.014(3) 0.021(4) 0.001(3)
N5 0.051(5) 0.070(4) 0.044(3) 0.004(3) 0.022(3) 0.007(3)
N6 0.074(7) 0.077(4) 0.047(4) 0.011(3) 0.029(4) 0.030(4)
N7 0.059(6) 0.078(4) 0.046(3) -0.012(3) 0.023(4) -0.008(4)
N8 0.084(7) 0.070(4) 0.050(4) -0.007(3) 0.037(4) -0.015(4)
N9 0.052(5) 0.060(3) 0.061(4) -0.008(3) 0.023(3) 0.003(3)
N10 0.058(6) 0.077(4) 0.054(4) -0.005(3) 0.025(4) 0.009(4)
O1 0.089(8) 0.083(5) 0.098(7) -0.001(4) 0.063(6) 0.005(4)
C1 0.060(6) 0.063(4) 0.051(4) -0.008(3) 0.028(4) -0.007(4)
C2 0.061(5) 0.070(5) 0.054(4) 0.014(4) 0.024(4) 0.002(4)
C3 0.051(5) 0.062(4) 0.050(4) -0.006(3) 0.021(4) 0.000(3)
C4 0.067(8) 0.061(4) 0.049(4) 0.000(3) 0.025(4) -0.002(4)
C5 0.099(7) 0.106(5) 0.054(4) 0.020(3) 0.046(4) 0.049(5)
C6 0.059(6) 0.098(7) 0.084(7) 0.033(6) 0.010(5) -0.014(5)
C7 0.049(7) 0.094(7) 0.125(10) -0.037(6) 0.025(6) -0.018(5)
C8 0.095(9) 0.087(6) 0.050(5) 0.016(4) 0.042(5) 0.023(5)
C9 0.080(8) 0.087(6) 0.061(5) 0.016(4) 0.047(5) 0.018(5)
C10 0.062(7) 0.065(4) 0.059(4) 0.005(3) 0.025(5) 0.003(4)
C11 0.097(9) 0.098(6) 0.058(5) -0.018(5) 0.043(6) -0.039(6)
C12 0.056(6) 0.072(5) 0.067(5) -0.020(4) 0.020(4) 0.000(4)
C13 0.090(9) 0.088(6) 0.062(5) -0.023(4) 0.047(6) -0.025(5)
C14 0.060(6) 0.079(5) 0.065(5) -0.006(4) 0.022(4) 0.009(4)
C15 0.119(12) 0.085(6) 0.065(6) 0.002(5) 0.050(7) -0.023(6)
C16 0.070(8) 0.075(4) 0.063(5) -0.008(4) 0.031(5) 0.006(4)
C17 0.060(6) 0.080(6) 0.115(8) 0.030(6) 0.035(6) 0.001(5)
C18 0.076(7) 0.094(7) 0.089(7) 0.021(5) 0.037(6) -0.004(6)
C19 0.123(12) 0.061(4) 0.068(6) 0.001(4) 0.050(7) 0.004(5)
C20 0.099(7) 0.106(5) 0.054(4) 0.020(3) 0.046(4) 0.049(5)

loop_
_atom_type_symbol
_atom_type_description
_atom_type_scat_dispersion_real
_atom_type_scat_dispersion_imag
_atom_type_scat_source
C C 0.0000 0.0000 'International Tables Vol C Tables 4.2.6.8 and 6.1.1.4'
N N 0.0000 0.0000 'International Tables Vol C Tables 4.2.6.8 and 6.1.1.4'
Zn Zn 0.0000 0.0000 'International Tables Vol C Tables 4.2.6.8 and 6.1.1.4'
O O 0.0000 0.0000 'International Tables Vol C Tables 4.2.6.8 and 6.1.1.4'

loop_
_geom_angle_atom_site_label_1
_geom_angle_atom_site_label_2
_geom_angle_atom_site_label_3
_geom_angle
_geom_angle_site_symmetry_1
_geom_angle_site_symmetry_3
_geom_angle_publ_flag
N7 Zn1 N9 107.6(4) . . ?
N7 Zn1 N4 108.2(3) . . ?
N9 Zn1 N4 108.7(3) . . ?
N7 Zn1 N5 109.0(3) . . ?
N9 Zn1 N5 109.0(3) . . ?
N4 Zn1 N5 114.2(4) . . ?
N10 Zn2 O1 114.8(4) . 4_576 ?
N10 Zn2 N1 111.2(3) . 1_556 ?
O1 Zn2 N1 111.7(4) 4_576 1_556 ?
N10 Zn2 N8 109.9(4) . 2_556 ?
O1 Zn2 N8 98.3(4) 4_576 2_556 ?
N1 Zn2 N8 110.1(3) 1_556 2_556 ?
O1 Zn3 N2 108.1(4) . . ?
O1 Zn3 N6 110.9(4) . 2_656 ?
N2 Zn3 N6 108.7(4) . 2_656 ?
O1 Zn3 N3 111.9(4) . . ?
N2 Zn3 N3 111.3(3) . . ?
N6 Zn3 N3 105.8(4) 2_656 . ?
C4 N1 C16 108.8(7) . . ?
C4 N1 Zn2 127.9(6) . 1_554 ?
C16 N1 Zn2 122.7(6) . 1_554 ?
C4 N2 C10 105.5(7) . . ?
C4 N2 Zn3 128.9(6) . . ?
C10 N2 Zn3 125.6(6) . . ?
C2 N3 C18 104.3(8) . . ?
C2 N3 Zn3 133.4(8) . . ?
C18 N3 Zn3 121.0(7) . . ?
C2 N4 C17 106.9(8) . . ?
C2 N4 Zn1 127.7(7) . . ?
C17 N4 Zn1 125.4(6) . . ?
C5 N5 C9 107.5(7) . . ?
C5 N5 Zn1 127.8(6) . . ?
C9 N5 Zn1 124.2(6) . . ?
C5 N6 C8 103.9(8) . . ?
C5 N6 Zn3 130.2(6) . 2_646 ?
C8 N6 Zn3 125.9(6) . 2_646 ?
C13 N7 C1 104.0(7) . . ?
C13 N7 Zn1 125.7(6) . . ?
C1 N7 Zn1 129.4(6) . . ?
C1 N8 C11 105.8(8) . . ?
C1 N8 Zn2 126.5(6) . 2_546 ?
C11 N8 Zn2 122.2(7) . 2_546 ?
C3 N9 C12 105.3(7) . . ?
C3 N9 Zn1 129.9(7) . . ?
C12 N9 Zn1 124.7(5) . . ?
C3 N10 C14 104.6(7) . . ?
C3 N10 Zn2 130.8(7) . . ?
C14 N10 Zn2 124.6(7) . . ?
Zn3 O1 Zn2 150.0(6) . 4_575 ?
N8 C1 N7 113.0(7) . . ?
N8 C1 C15 123.5(8) . . ?
N7 C1 C15 123.4(8) . . ?
N3 C2 N4 112.7(9) . . ?
N3 C2 C6 123.9(8) . . ?
N4 C2 C6 123.3(8) . . ?
N9 C3 N10 112.8(8) . . ?
N9 C3 C7 123.0(8) . . ?
N10 C3 C7 124.2(8) . . ?
N1 C4 N2 110.9(7) . . ?
N1 C4 C19 125.5(7) . . ?
N2 C4 C19 123.6(7) . . ?
N5 C5 N6 112.8(7) . . ?
N5 C5 C20 125.7(8) . . ?
N6 C5 C20 121.5(8) . . ?
N6 C8 C9 109.3(7) . . ?
N5 C9 C8 106.4(7) . . ?
C16 C10 N2 108.3(7) . . ?
N8 C11 C13 107.9(8) . . ?
N9 C12 C14 107.6(8) . . ?
N7 C13 C11 109.1(8) . . ?
N10 C14 C12 109.7(9) . . ?
N1 C16 C10 106.5(7) . . ?
C18 C17 N4 106.4(9) . . ?
C17 C18 N3 109.6(9) . . ?

loop_
_geom_bond_atom_site_label_1
_geom_bond_atom_site_label_2
_geom_bond_distance
_geom_bond_site_symmetry_2
_geom_bond_publ_flag
Zn1 N7 2.032(8) . ?
Zn1 N9 2.045(8) . ?
Zn1 N4 2.042(8) . ?
Zn1 N5 2.039(8) . ?
Zn2 N10 2.005(8) . ?
Zn2 O1 2.010(9) 4_576 ?
Zn2 N1 2.049(8) 1_556 ?
Zn2 N8 2.071(10) 2_556 ?
Zn3 O1 2.006(10) . ?
Zn3 N2 2.024(8) . ?
Zn3 N6 2.016(9) 2_656 ?
Zn3 N3 2.024(8) . ?
N1 C4 1.351(9) . ?
N1 C16 1.370(10) . ?
N2 C4 1.369(10) . ?
N2 C10 1.402(10) . ?
N3 C2 1.346(11) . ?
N3 C18 1.390(13) . ?
N4 C2 1.358(10) . ?
N4 C17 1.372(12) . ?
N5 C5 1.324(10) . ?
N5 C9 1.362(9) . ?
N6 C5 1.349(10) . ?
N6 C8 1.383(10) . ?
N7 C13 1.383(10) . ?
N7 C1 1.352(11) . ?
N8 C1 1.341(10) . ?
N8 C11 1.369(10) . ?
N9 C3 1.360(9) . ?
N9 C12 1.392(12) . ?
N10 C3 1.358(10) . ?
N10 C14 1.382(12) . ?
C1 C15 1.503(11) . ?
C2 C6 1.496(13) . ?
C3 C7 1.504(12) . ?
C4 C19 1.514(10) . ?
C5 C20 1.491(10) . ?
C8 C9 1.385(12) . ?
C10 C16 1.410(11) . ?
C11 C13 1.374(12) . ?
C12 C14 1.376(11) . ?
C17 C18 1.398(12) . ?
